data_7047390
loop_
_publ_author_name
'Zou, Ji-Yong'
'Li, Ling'
'You, Sheng-Yong'
'Liu, Yue-Wei'
'Cui, Hong-Min'
'Cui, Jian-Zhong'
'Zhang, Shao-Wei'

_publ_section_title
;
 Two luminescent lanthanide(iii) metal-organic frameworks as chemosensors
 for high-efficiency recognition of Cr(vi) anions in aqueous solution.
;
_journal_issue 44
_journal_name_full 'Dalton transactions (Cambridge, England : 2003)'
_journal_page_first 15694
_journal_page_last 15702
_journal_paper_doi 10.1039/c8dt03050b
_journal_volume 47
_journal_year 2018
_chemical_formula_sum 'C52 H42 Eu4 N4 O37'
_chemical_formula_weight 1922.73
_space_group_crystal_system monoclinic
_space_group_IT_number 14
_space_group_name_Hall '-P 2yn'
_space_group_name_H-M_alt 'P 1 21/n 1'
_symmetry_space_group_name_Hall '-P 2yn'
_symmetry_space_group_name_H-M 'P 1 21/n 1'
_atom_sites_solution_hydrogens mixed
_audit_creation_method SHELXL-2014/7
_audit_update_record
;
2018-08-20 deposited with the CCDC.
2018-08-30 downloaded from the CCDC.
;
_cell_angle_alpha 90
_cell_angle_beta 103.8210(10)
_cell_angle_gamma 90
_cell_formula_units_Z 2
_cell_length_a 9.07320(10)
_cell_length_b 26.0989(3)
_cell_length_c 13.9595(2)
_cell_measurement_reflns_used 5719
_cell_measurement_temperature 150(2)
_cell_measurement_theta_max 74.2500
_cell_measurement_theta_min 3.6450
_cell_volume 3209.91(7)
_computing_data_collection 'Bruker FRAMBO'
_computing_molecular_graphics 'Bruker SHELXTL'
_computing_publication_material 'Bruker SHELXTL'
_computing_structure_refinement 'SHELXL-2014/7 (Sheldrick, 2014)'
_diffrn_ambient_temperature 150(2)
_diffrn_measured_fraction_theta_full 0.989
_diffrn_measured_fraction_theta_max 0.989
_diffrn_measurement_device_type bruker-CCD
_diffrn_radiation_type CuK\a
_diffrn_radiation_wavelength 1.54178
_diffrn_reflns_av_R_equivalents 0.0637
_diffrn_reflns_av_unetI/netI 0.0760
_diffrn_reflns_Laue_measured_fraction_full 0.989
_diffrn_reflns_Laue_measured_fraction_max 0.989
_diffrn_reflns_limit_h_max 9
_diffrn_reflns_limit_h_min -10
_diffrn_reflns_limit_k_max 20
_diffrn_reflns_limit_k_min -30
_diffrn_reflns_limit_l_max 16
_diffrn_reflns_limit_l_min -15
_diffrn_reflns_number 9644
_diffrn_reflns_point_group_measured_fraction_full 0.989
_diffrn_reflns_point_group_measured_fraction_max 0.989
_diffrn_reflns_theta_full 66.096
_diffrn_reflns_theta_max 66.096
_diffrn_reflns_theta_min 3.674
_exptl_absorpt_coefficient_mu 28.452
_exptl_crystal_colour yellow
_exptl_crystal_density_diffrn 1.989
_exptl_crystal_description block
_exptl_crystal_F_000 1860
_exptl_crystal_size_max 0.210
_exptl_crystal_size_mid 0.200
_exptl_crystal_size_min 0.190
_platon_squeeze_details
;
;
_refine_diff_density_max 4.210
_refine_diff_density_min -3.254
_refine_diff_density_rms 0.370
_refine_ls_extinction_method none
_refine_ls_goodness_of_fit_ref 1.050
_refine_ls_hydrogen_treatment constr
_refine_ls_matrix_type full
_refine_ls_number_parameters 457
_refine_ls_number_reflns 5547
_refine_ls_number_restraints 1290
_refine_ls_restrained_S_all 0.966
_refine_ls_R_factor_all 0.1176
_refine_ls_R_factor_gt 0.1066
_refine_ls_shift/su_max 0.000
_refine_ls_shift/su_mean 0.000
_refine_ls_structure_factor_coef Fsqd
_refine_ls_weighting_details 'w=1/[\s^2^(Fo^2^)+(0.0196P)^2^+295.4103P] where P=(Fo^2^+2Fc^2^)/3'
_refine_ls_weighting_scheme calc
_refine_ls_wR_factor_gt 0.2314
_refine_ls_wR_factor_ref 0.2396
_reflns_Friedel_coverage 0.000
_reflns_number_gt 4725
_reflns_number_total 5547
_reflns_threshold_expression 'I > 2\s(I)'
_cod_data_source_file c8dt03050b2.cif
_cod_data_source_block Eu4
_cod_depositor_comments 'Adding full bibliography for 7047390--7047391.cif.'
_cod_database_code 7047390
_shelx_shelxl_version_number 2014/7
_shelx_space_group_comment
;
The symmetry employed for this shelxl refinement is uniquely defined
by the following loop, which should always be used as a source of
symmetry information in preference to the above space-group names.
They are only intended as comments.
;
_shelx_estimated_absorpt_t_min 0.066
_shelx_estimated_absorpt_t_max 0.074

loop_
_space_group_symop_operation_xyz
'x, y, z'
'-x+1/2, y+1/2, -z+1/2'
'-x, -y, -z'
'x-1/2, -y-1/2, z-1/2'

loop_
_atom_site_label
_atom_site_type_symbol
_atom_site_fract_x
_atom_site_fract_y
_atom_site_fract_z
_atom_site_U_iso_or_equiv
_atom_site_adp_type
_atom_site_occupancy
_atom_site_site_symmetry_order
_atom_site_calc_flag
_atom_site_refinement_flags_posn
_atom_site_refinement_flags_adp
_atom_site_refinement_flags_occupancy
Eu1 Eu 0.40624(6) 0.14625(2) 0.24332(4) 0.01365(12) Uani 1 1 d . . .
Eu2 Eu -0.09890(7) 0.09965(2) 0.27495(4) 0.01883(14) Uani 1 1 d . . .
O1 O -0.2134(8) 0.1802(3) 0.2396(5) 0.0279(10) Uani 1 1 d . U .
O2 O -0.4498(8) 0.1920(3) 0.1444(5) 0.0249(11) Uani 1 1 d . U .
O3 O -0.3398(7) 0.2666(3) 0.0389(5) 0.0204(9) Uani 1 1 d . U .
O4 O -0.4611(8) 0.3369(3) -0.1086(5) 0.0242(12) Uani 1 1 d . U .
O5 O -0.2289(8) 0.3479(3) -0.1347(5) 0.0290(11) Uani 1 1 d . U .
O6 O -0.2139(8) 0.2632(3) -0.2609(5) 0.0267(11) Uani 1 1 d . U .
O7 O 0.0142(8) 0.2758(3) -0.1696(5) 0.0238(10) Uani 1 1 d . U .
O8 O 0.0065(8) 0.1929(3) -0.0585(5) 0.0236(9) Uani 1 1 d . U .
O9 O 0.2104(8) 0.1510(3) 0.0976(5) 0.0258(12) Uani 1 1 d . U .
O10 O 0.0147(9) 0.1191(3) 0.1532(5) 0.0327(10) Uani 1 1 d . U .
O11 O 0.3158(8) 0.0643(3) 0.2708(5) 0.0295(11) Uani 1 1 d . U .
O12 O 0.1156(9) 0.0526(3) 0.3380(6) 0.0367(11) Uani 1 1 d . U .
O13 O 0.2551(8) -0.0276(3) 0.4445(6) 0.0319(10) Uani 1 1 d . U .
O14 O 0.4100(10) -0.1252(3) 0.6121(6) 0.0429(13) Uani 1 1 d . U .
O15 O 0.1782(9) -0.0879(3) 0.5824(6) 0.0416(13) Uani 1 1 d . U .
O16 O -0.2665(10) 0.0694(3) 0.1253(6) 0.0439(10) Uani 1 1 d . U .
O17 O -0.4153(10) 0.0890(3) 0.2013(6) 0.0442(11) Uani 1 1 d . U .
O18 O -0.1825(11) 0.0125(4) 0.2831(7) 0.0531(13) Uani 1 1 d . U .
O19 O -0.5000 0.0000 0.0000 0.0419(13) Uani 1 2 d S U P
C1 C -0.3085(12) 0.2025(4) 0.1681(7) 0.0256(10) Uani 1 1 d . U .
C2 C -0.2456(11) 0.2416(4) 0.1150(7) 0.0218(11) Uani 1 1 d . U .
C3 C -0.0995(12) 0.2564(4) 0.1235(7) 0.0237(10) Uani 1 1 d . U .
H3A H -0.0129 0.2450 0.1713 0.028 Uiso 1 1 calc R U .
C4 C -0.1017(12) 0.2926(4) 0.0464(7) 0.0234(10) Uani 1 1 d . U .
H4A H -0.0175 0.3097 0.0315 0.028 Uiso 1 1 calc R U .
C5 C -0.2516(11) 0.2972(4) -0.0016(7) 0.0226(9) Uani 1 1 d . U .
C6 C -0.3213(12) 0.3283(4) -0.0890(7) 0.0228(11) Uani 1 1 d . U .
C7 C -0.1051(12) 0.2490(4) -0.1938(7) 0.0242(10) Uani 1 1 d . U .
C8 C -0.1160(12) 0.2028(4) -0.1350(7) 0.0252(11) Uani 1 1 d . U .
C9 C -0.2315(12) 0.1735(4) -0.1317(7) 0.0262(11) Uani 1 1 d . U .
H9A H -0.3275 0.1731 -0.1776 0.031 Uiso 1 1 calc R U .
C10 C -0.1844(12) 0.1417(4) -0.0439(7) 0.0272(10) Uani 1 1 d . U .
H10A H -0.2431 0.1173 -0.0186 0.033 Uiso 1 1 calc R U .
C11 C -0.0376(12) 0.1548(4) -0.0068(7) 0.0251(10) Uani 1 1 d . U .
C12 C 0.0721(12) 0.1399(4) 0.0890(7) 0.0273(11) Uani 1 1 d . U .
C13 C 0.2466(13) 0.0406(5) 0.3255(9) 0.0337(11) Uani 1 1 d . U .
C14 C 0.3211(13) -0.0043(4) 0.3767(8) 0.0315(12) Uani 1 1 d . U .
C15 C 0.4505(13) -0.0282(4) 0.3754(9) 0.0338(12) Uani 1 1 d . U .
H15A H 0.5171 -0.0198 0.3345 0.041 Uiso 1 1 calc R U .
C16 C 0.4712(14) -0.0680(5) 0.4450(9) 0.0367(12) Uani 1 1 d . U .
H16A H 0.5536 -0.0914 0.4611 0.044 Uiso 1 1 calc R U .
C17 C 0.3505(13) -0.0659(5) 0.4837(9) 0.0345(12) Uani 1 1 d . U .
C18 C 0.3093(13) -0.0946(5) 0.5682(9) 0.0357(13) Uani 1 1 d . U .
C19 C -0.1979(11) 0.2242(4) 0.5367(7) 0.023(2) Uani 1 1 d . U .
H19A H -0.2231 0.1885 0.5482 0.034 Uiso 1 1 calc R U .
H19B H -0.1013 0.2333 0.5819 0.034 Uiso 1 1 calc R U .
H19C H -0.2782 0.2468 0.5482 0.034 Uiso 1 1 calc R U .
C20 C -0.1471(12) 0.2824(4) 0.4099(7) 0.024(2) Uani 1 1 d . U .
H20A H -0.1399 0.2839 0.3410 0.036 Uiso 1 1 calc R U .
H20B H -0.2266 0.3059 0.4196 0.036 Uiso 1 1 calc R U .
H20C H -0.0497 0.2925 0.4533 0.036 Uiso 1 1 calc R U .
C21 C -0.1242(16) -0.0256(5) 0.3268(10) 0.0450(15) Uani 1 1 d . U .
C22 C -0.087(2) -0.1162(6) 0.3595(13) 0.068(3) Uani 1 1 d . U .
H22A H -0.1163 -0.1470 0.3194 0.101 Uiso 1 1 calc R U .
H22B H 0.0241 -0.1148 0.3821 0.101 Uiso 1 1 calc R U .
H22C H -0.1316 -0.1172 0.4167 0.101 Uiso 1 1 calc R U .
C23 C -0.240(2) -0.0833(8) 0.2049(14) 0.086(3) Uani 1 1 d . U .
H23A H -0.2438 -0.1203 0.1929 0.129 Uiso 1 1 calc R U .
H23B H -0.3421 -0.0706 0.2033 0.129 Uiso 1 1 calc R U .
H23C H -0.2008 -0.0660 0.1537 0.129 Uiso 1 1 calc R U .
C24 C -0.4102(14) 0.0655(5) 0.1200(9) 0.0372(11) Uani 1 1 d . U .
C25 C -0.514(3) 0.0336(10) 0.0743(19) 0.0413(13) Uani 0.5 1 d . U P
C26 C -0.663(3) 0.0255(10) 0.0650(19) 0.0404(14) Uani 0.5 1 d . U P
H26A H -0.7205 0.0436 0.1035 0.048 Uiso 0.5 1 d R U P
C27 C -0.712(3) -0.0102(9) -0.0103(18) 0.0389(16) Uani 0.5 1 d . U P
H27A H -0.8154 -0.0206 -0.0378 0.047 Uiso 0.5 1 d R U P
C28 C -0.595(3) -0.0268(9) -0.0386(18) 0.0383(16) Uani 0.5 1 d . U P
N1 N -0.139(2) -0.0726(4) 0.3026(9) 0.084(6) Uani 1 1 d . . .
N2 N -0.1847(9) 0.2300(4) 0.4337(6) 0.024(2) Uani 1 1 d . . .
H2WA H -0.1116 0.2084 0.4232 0.029 Uiso 1 1 calc R U .
H2WB H -0.2741 0.2207 0.3922 0.029 Uiso 1 1 calc R U .

loop_
_atom_site_aniso_label
_atom_site_aniso_U_11
_atom_site_aniso_U_22
_atom_site_aniso_U_33
_atom_site_aniso_U_23
_atom_site_aniso_U_13
_atom_site_aniso_U_12
Eu1 0.0171(2) 0.0145(2) 0.0091(2) 0.00760(19) 0.00270(18) 0.0079(2)
Eu2 0.0350(3) 0.0109(2) 0.0073(2) 0.00207(19) -0.0014(2) 0.0065(2)
O1 0.0345(18) 0.0251(17) 0.0194(17) 0.0067(17) -0.0027(17) -0.0001(17)
O2 0.0312(18) 0.0233(18) 0.0179(18) 0.0054(17) 0.0013(17) -0.0027(18)
O3 0.0236(16) 0.0205(16) 0.0145(16) 0.0063(15) -0.0007(15) 0.0005(15)
O4 0.027(2) 0.024(2) 0.018(2) 0.005(2) -0.0014(19) 0.002(2)
O5 0.0320(18) 0.0320(19) 0.0205(18) 0.0124(17) 0.0014(17) 0.0045(18)
O6 0.0275(19) 0.0302(19) 0.0176(18) 0.0105(17) -0.0043(17) 0.0005(18)
O7 0.0252(17) 0.0276(18) 0.0169(17) 0.0100(16) 0.0014(16) -0.0009(17)
O8 0.0261(15) 0.0255(15) 0.0158(15) 0.0092(14) -0.0014(14) -0.0010(15)
O9 0.030(2) 0.0268(19) 0.0161(19) 0.0056(18) -0.0042(18) -0.0048(19)
O10 0.0362(16) 0.0349(16) 0.0235(16) 0.0149(15) 0.0003(15) -0.0027(16)
O11 0.0339(18) 0.0280(18) 0.0290(18) 0.0124(17) 0.0121(16) 0.0027(17)
O12 0.0383(19) 0.0344(19) 0.0391(19) 0.0169(18) 0.0126(18) 0.0087(18)
O13 0.0305(16) 0.0320(16) 0.0348(16) 0.0184(16) 0.0111(16) 0.0047(16)
O14 0.037(2) 0.043(2) 0.041(2) 0.026(2) -0.006(2) 0.002(2)
O15 0.038(2) 0.043(2) 0.042(2) 0.024(2) 0.006(2) -0.002(2)
O16 0.0451(15) 0.0422(15) 0.0370(15) 0.0085(15) -0.0047(15) -0.0064(15)
O17 0.0508(19) 0.0381(18) 0.0378(18) 0.0030(18) -0.0007(18) -0.0001(18)
O18 0.057(2) 0.042(2) 0.050(2) 0.006(2) -0.009(2) 0.000(2)
O19 0.050(2) 0.037(2) 0.035(2) 0.002(2) 0.004(2) -0.005(2)
C1 0.0301(17) 0.0245(17) 0.0201(16) 0.0054(16) 0.0016(16) -0.0025(16)
C2 0.0256(18) 0.0218(18) 0.0157(17) 0.0054(17) 0.0006(17) -0.0023(17)
C3 0.0265(16) 0.0246(16) 0.0172(16) 0.0072(16) -0.0001(15) -0.0006(16)
C4 0.0253(16) 0.0252(16) 0.0178(16) 0.0079(16) 0.0013(15) 0.0003(16)
C5 0.0252(15) 0.0241(15) 0.0163(15) 0.0074(15) 0.0010(15) 0.0005(15)
C6 0.0254(17) 0.0255(17) 0.0160(17) 0.0056(17) 0.0021(16) 0.0012(17)
C7 0.0256(17) 0.0274(17) 0.0173(17) 0.0083(17) 0.0007(17) -0.0001(17)
C8 0.0274(18) 0.0268(18) 0.0176(18) 0.0083(17) -0.0022(17) -0.0005(18)
C9 0.0283(18) 0.0282(18) 0.0182(18) 0.0084(17) -0.0023(17) -0.0016(18)
C10 0.0301(17) 0.0290(17) 0.0200(16) 0.0088(16) 0.0007(16) -0.0042(16)
C11 0.0285(17) 0.0268(17) 0.0175(17) 0.0074(17) 0.0007(17) -0.0035(17)
C12 0.0326(18) 0.0285(18) 0.0183(18) 0.0085(17) 0.0013(17) -0.0025(18)
C13 0.0349(18) 0.0325(18) 0.0355(18) 0.0138(18) 0.0118(17) 0.0040(18)
C14 0.032(2) 0.031(2) 0.035(2) 0.0181(19) 0.0133(19) 0.0047(19)
C15 0.034(2) 0.032(2) 0.037(2) 0.0182(19) 0.0122(19) 0.006(2)
C16 0.0338(19) 0.0351(19) 0.0400(19) 0.0173(19) 0.0065(18) 0.0042(19)
C17 0.0324(19) 0.0341(19) 0.0366(19) 0.0192(19) 0.0077(18) 0.0033(19)
C18 0.033(2) 0.035(2) 0.037(2) 0.021(2) 0.006(2) 0.001(2)
C19 0.021(4) 0.028(5) 0.017(4) 0.001(4) 0.000(4) 0.001(4)
C20 0.022(4) 0.031(5) 0.016(4) 0.003(4) 0.000(3) 0.000(4)
C21 0.047(2) 0.038(2) 0.045(2) 0.011(2) 0.000(2) 0.003(2)
C22 0.073(5) 0.053(5) 0.064(5) 0.016(4) -0.009(5) -0.003(5)
C23 0.095(6) 0.069(6) 0.079(6) 0.004(5) -0.008(5) -0.001(5)
C24 0.0432(17) 0.0326(17) 0.0322(17) 0.0025(17) 0.0017(16) -0.0043(17)
C25 0.047(2) 0.036(2) 0.036(2) 0.004(2) -0.001(2) -0.004(2)
C26 0.046(2) 0.036(2) 0.035(2) 0.004(2) 0.001(2) -0.004(2)
C27 0.044(3) 0.034(2) 0.035(2) 0.001(2) 0.002(2) -0.004(2)
C28 0.044(3) 0.033(3) 0.034(3) 0.002(3) 0.001(3) -0.005(3)
N1 0.165(14) 0.019(5) 0.037(6) -0.001(5) -0.033(8) -0.001(8)
N2 0.016(4) 0.041(5) 0.011(4) -0.009(4) -0.005(3) -0.010(4)

loop_
_atom_type_symbol
_atom_type_description
_atom_type_scat_dispersion_real
_atom_type_scat_dispersion_imag
_atom_type_scat_source
C C 0.0181 0.0091 'International Tables Vol C Tables 4.2.6.8 and 6.1.1.4'
H H 0.0000 0.0000 'International Tables Vol C Tables 4.2.6.8 and 6.1.1.4'
N N 0.0311 0.0180 'International Tables Vol C Tables 4.2.6.8 and 6.1.1.4'
O O 0.0492 0.0322 'International Tables Vol C Tables 4.2.6.8 and 6.1.1.4'
Eu Eu -8.9294 11.1857 'International Tables Vol C Tables 4.2.6.8 and 6.1.1.4'

loop_
_geom_angle_atom_site_label_1
_geom_angle_atom_site_label_2
_geom_angle_atom_site_label_3
_geom_angle
_geom_angle_site_symmetry_1
_geom_angle_site_symmetry_3
O5 Eu1 O11 71.1(3) 4_666 .
O5 Eu1 O14 77.1(3) 4_666 3_656
O11 Eu1 O14 81.4(3) . 3_656
O5 Eu1 O9 102.0(3) 4_666 .
O11 Eu1 O9 88.2(2) . .
O14 Eu1 O9 169.3(3) 3_656 .
O5 Eu1 O17 136.9(3) 4_666 1_655
O11 Eu1 O17 75.7(3) . 1_655
O14 Eu1 O17 71.4(3) 3_656 1_655
O9 Eu1 O17 103.7(3) . 1_655
O5 Eu1 O2 146.3(3) 4_666 1_655
O11 Eu1 O2 142.6(3) . 1_655
O14 Eu1 O2 103.6(3) 3_656 1_655
O9 Eu1 O2 83.1(2) . 1_655
O17 Eu1 O2 71.2(3) 1_655 1_655
O5 Eu1 O7 78.5(3) 4_666 4_666
O11 Eu1 O7 141.8(2) . 4_666
O14 Eu1 O7 69.6(3) 3_656 4_666
O9 Eu1 O7 120.8(2) . 4_666
O17 Eu1 O7 115.4(3) 1_655 4_666
O2 Eu1 O7 70.7(2) 1_655 4_666
O5 Eu1 O6 70.5(3) 4_666 4_666
O11 Eu1 O6 132.0(3) . 4_666
O14 Eu1 O6 116.1(3) 3_656 4_666
O9 Eu1 O6 73.0(2) . 4_666
O17 Eu1 O6 150.8(3) 1_655 4_666
O2 Eu1 O6 79.6(2) 1_655 4_666
O7 Eu1 O6 51.1(2) 4_666 4_666
O5 Eu1 C7 69.6(3) 4_666 4_666
O11 Eu1 C7 140.6(3) . 4_666
O14 Eu1 C7 91.7(3) 3_656 4_666
O9 Eu1 C7 97.9(3) . 4_666
O17 Eu1 C7 138.4(3) 1_655 4_666
O2 Eu1 C7 76.7(3) 1_655 4_666
O7 Eu1 C7 25.9(3) 4_666 4_666
O6 Eu1 C7 25.6(2) 4_666 4_666
O10 Eu2 O12 84.9(3) . .
O10 Eu2 O15 169.4(3) . 3_556
O12 Eu2 O15 90.5(3) . 3_556
O10 Eu2 O1 84.2(3) . .
O12 Eu2 O1 148.7(3) . .
O15 Eu2 O1 95.0(3) 3_556 .
O10 Eu2 O16 74.1(3) . .
O12 Eu2 O16 117.4(3) . .
O15 Eu2 O16 116.5(3) 3_556 .
O1 Eu2 O16 87.4(3) . .
O10 Eu2 O18 117.1(3) . .
O12 Eu2 O18 74.0(3) . .
O15 Eu2 O18 70.4(3) 3_556 .
O1 Eu2 O18 136.7(3) . .
O16 Eu2 O18 65.8(3) . .
O10 Eu2 O4 95.5(3) . 4_666
O12 Eu2 O4 81.7(3) . 4_666
O15 Eu2 O4 74.3(3) 3_556 4_666
O1 Eu2 O4 70.3(2) . 4_666
O16 Eu2 O4 156.5(3) . 4_666
O18 Eu2 O4 136.5(3) . 4_666
O10 Eu2 O17 110.9(3) . .
O12 Eu2 O17 141.6(3) . .
O15 Eu2 O17 78.5(3) 3_556 .
O1 Eu2 O17 69.5(3) . .
O16 Eu2 O17 43.5(3) . .
O18 Eu2 O17 67.7(3) . .
O4 Eu2 O17 128.5(3) 4_666 .
O10 Eu2 C18 166.8(3) . 3_556
O12 Eu2 C18 107.6(3) . 3_556
O15 Eu2 C18 17.9(3) 3_556 3_556
O1 Eu2 C18 82.8(3) . 3_556
O16 Eu2 C18 102.8(3) . 3_556
O18 Eu2 C18 71.7(3) . 3_556
O4 Eu2 C18 82.4(3) 4_666 3_556
O17 Eu2 C18 61.9(3) . 3_556
O10 Eu2 C24 92.4(3) . .
O12 Eu2 C24 129.3(3) . .
O15 Eu2 C24 98.0(3) 3_556 .
O1 Eu2 C24 80.5(3) . .
O16 Eu2 C24 20.2(3) . .
O18 Eu2 C24 62.5(3) . .
O4 Eu2 C24 148.7(3) 4_666 .
O17 Eu2 C24 23.5(3) . .
C18 Eu2 C24 83.1(3) 3_556 .
C1 O1 Eu2 138.4(7) . .
C1 O2 Eu1 127.0(6) . 1_455
C5 O3 C2 106.7(7) . .
C6 O4 Eu2 126.6(7) . 4_565
C6 O5 Eu1 156.2(7) . 4_565
C7 O6 Eu1 90.1(6) . 4_565
C7 O7 Eu1 96.4(6) . 4_565
C11 O8 C8 105.6(8) . .
C12 O9 Eu1 126.5(6) . .
C12 O10 Eu2 167.6(8) . .
C13 O11 Eu1 142.0(8) . .
C13 O12 Eu2 144.0(7) . .
C17 O13 C14 105.3(9) . .
C18 O14 Eu1 148.1(8) . 3_656
C18 O15 Eu2 128.3(7) . 3_556
C24 O16 C28 53.7(11) . 3_455
C24 O16 Eu2 119.7(8) . .
C28 O16 Eu2 159.7(9) 3_455 .
C24 O17 Eu1 132.8(8) . 1_455
C24 O17 Eu2 96.8(7) . .
Eu1 O17 Eu2 122.8(3) 1_455 .
C21 O18 Eu2 133.6(9) . .
C28 O19 C28 180(2) 3_455 .
C28 O19 C25 56.6(18) 3_455 .
C28 O19 C25 123.4(18) . .
C28 O19 C25 123.4(18) 3_455 3_455
C28 O19 C25 56.6(18) . 3_455
C25 O19 C25 180.0 . 3_455
C28 O19 C27 138.9(16) 3_455 .
C28 O19 C27 41.1(16) . .
C25 O19 C27 82.9(13) . .
C25 O19 C27 97.1(13) 3_455 .
C28 O19 C27 41.1(16) 3_455 3_455
C28 O19 C27 138.9(16) . 3_455
C25 O19 C27 97.1(13) . 3_455
C25 O19 C27 82.9(13) 3_455 3_455
C27 O19 C27 180.0 . 3_455
O2 C1 O1 123.3(10) . .
O2 C1 C2 120.7(9) . .
O1 C1 C2 116.0(9) . .
C3 C2 O3 110.4(9) . .
C3 C2 C1 130.4(9) . .
O3 C2 C1 119.0(9) . .
C2 C3 C4 106.6(9) . .
C2 C3 H3A 126.7 . .
C4 C3 H3A 126.7 . .
C5 C4 C3 105.1(9) . .
C5 C4 H4A 127.5 . .
C3 C4 H4A 127.5 . .
O3 C5 C4 111.3(8) . .
O3 C5 C6 119.5(8) . .
C4 C5 C6 129.2(10) . .
O4 C6 O5 124.8(9) . .
O4 C6 C5 119.4(10) . .
O5 C6 C5 115.5(9) . .
O6 C7 O7 120.7(9) . .
O6 C7 C8 121.1(9) . .
O7 C7 C8 118.1(8) . .
O6 C7 Eu1 64.3(6) . 4_565
O7 C7 Eu1 57.7(5) . 4_565
C8 C7 Eu1 163.2(8) . 4_565
C9 C8 O8 111.7(9) . .
C9 C8 C7 131.2(9) . .
O8 C8 C7 116.0(9) . .
C8 C9 C10 106.6(9) . .
C8 C9 H9A 126.7 . .
C10 C9 H9A 126.7 . .
C11 C10 C9 104.0(9) . .
C11 C10 H10A 128.0 . .
C9 C10 H10A 128.0 . .
O8 C11 C10 112.0(9) . .
O8 C11 C12 116.5(9) . .
C10 C11 C12 130.7(10) . .
O10 C12 O9 126.8(9) . .
O10 C12 C11 116.2(9) . .
O9 C12 C11 116.9(9) . .
O11 C13 O12 125.2(10) . .
O11 C13 C14 116.9(11) . .
O12 C13 C14 117.9(11) . .
C15 C14 O13 109.5(10) . .
C15 C14 C13 132.7(11) . .
O13 C14 C13 117.8(10) . .
C14 C15 C16 107.9(11) . .
C14 C15 H15A 126.0 . .
C16 C15 H15A 126.0 . .
C17 C16 C15 105.3(11) . .
C17 C16 H16A 127.3 . .
C15 C16 H16A 127.3 . .
C16 C17 O13 112.0(10) . .
C16 C17 C18 132.4(11) . .
O13 C17 C18 115.3(10) . .
O14 C18 O15 127.8(11) . .
O14 C18 C17 114.0(11) . .
O15 C18 C17 118.0(10) . .
O14 C18 Eu2 97.0(8) . 3_556
O15 C18 Eu2 33.9(5) . 3_556
C17 C18 Eu2 147.3(8) . 3_556
N2 C19 H19A 109.5 . .
N2 C19 H19B 109.5 . .
H19A C19 H19B 109.5 . .
N2 C19 H19C 109.5 . .
H19A C19 H19C 109.5 . .
H19B C19 H19C 109.5 . .
N2 C20 H20A 109.5 . .
N2 C20 H20B 109.5 . .
H20A C20 H20B 109.5 . .
N2 C20 H20C 109.5 . .
H20A C20 H20C 109.5 . .
H20B C20 H20C 109.5 . .
O18 C21 N1 130.5(13) . .
N1 C22 H22A 109.5 . .
N1 C22 H22B 109.5 . .
H22A C22 H22B 109.5 . .
N1 C22 H22C 109.5 . .
H22A C22 H22C 109.5 . .
H22B C22 H22C 109.5 . .
N1 C23 H23A 109.5 . .
N1 C23 H23B 109.5 . .
H23A C23 H23B 109.5 . .
N1 C23 H23C 109.5 . .
H23A C23 H23C 109.5 . .
H23B C23 H23C 109.5 . .
O16 C24 O17 99.2(10) . .
O16 C24 C25 132.6(17) . .
O17 C24 C25 123.9(17) . .
O16 C24 C28 83.4(13) . 3_455
O17 C24 C28 166.7(14) . 3_455
C25 C24 C28 50.1(16) . 3_455
O16 C24 Eu2 40.1(6) . .
O17 C24 Eu2 59.7(6) . .
C25 C24 Eu2 155.8(13) . .
C28 C24 Eu2 120.1(11) 3_455 .
C28 C25 C24 75(2) 3_455 .
C28 C25 C26 146(3) 3_455 .
C24 C25 C26 138(3) . .
C28 C25 O19 51.4(16) 3_455 .
C24 C25 O19 126(2) . .
C26 C25 O19 95.5(19) . .
C25 C26 C27 108(3) . .
C25 C26 H26A 122.7 . .
C27 C26 H26A 128.9 . .
C28 C27 C26 108(2) . .
C28 C27 O19 35.3(13) . .
C26 C27 O19 73.3(16) . .
C28 C27 H27A 125.2 . .
C26 C27 H27A 126.7 . .
O19 C27 H27A 159.1 . .
O19 C28 C25 71.9(19) . 3_455
O19 C28 C27 104(2) . .
C25 C28 C27 168(3) 3_455 .
O19 C28 C24 127(2) . 3_455
C25 C28 C24 55.2(17) 3_455 3_455
C27 C28 C24 128(2) . 3_455
O19 C28 O16 168(2) . 3_455
C25 C28 O16 97.6(19) 3_455 3_455
C27 C28 O16 85.4(17) . 3_455
C24 C28 O16 42.9(8) 3_455 3_455
C21 N1 C22 129.2(13) . .
C21 N1 C23 115.5(13) . .
C22 N1 C23 114.8(13) . .
C20 N2 C19 113.2(8) . .
C20 N2 H2WA 108.9 . .
C19 N2 H2WA 108.9 . .
C20 N2 H2WB 108.9 . .
C19 N2 H2WB 108.9 . .
H2WA N2 H2WB 107.7 . .

loop_
_geom_bond_atom_site_label_1
_geom_bond_atom_site_label_2
_geom_bond_distance
_geom_bond_site_symmetry_2
Eu1 O5 2.330(8) 4_666
Eu1 O11 2.355(7) .
Eu1 O14 2.355(8) 3_656
Eu1 O9 2.363(6) .
Eu1 O17 2.377(9) 1_655
Eu1 O2 2.429(7) 1_655
Eu1 O7 2.450(7) 4_666
Eu1 O6 2.596(7) 4_666
Eu1 C7 2.880(11) 4_666
Eu2 O10 2.246(8) .
Eu2 O12 2.292(8) .
Eu2 O15 2.294(9) 3_556
Eu2 O1 2.344(7) .
Eu2 O16 2.405(8) .
Eu2 O18 2.409(10) .
Eu2 O4 2.446(7) 4_666
Eu2 O17 2.822(9) .
Eu2 C18 3.233(13) 3_556
Eu2 C24 3.245(12) .
O1 C1 1.292(12) .
O2 C1 1.275(13) .
O2 Eu1 2.429(7) 1_455
O3 C5 1.347(13) .
O3 C2 1.360(11) .
O4 C6 1.252(12) .
O4 Eu2 2.446(7) 4_565
O5 C6 1.276(13) .
O5 Eu1 2.330(8) 4_565
O6 C7 1.244(12) .
O6 Eu1 2.596(7) 4_565
O7 C7 1.266(12) .
O7 Eu1 2.450(7) 4_565
O8 C11 1.344(13) .
O8 C8 1.369(11) .
O9 C12 1.265(13) .
O10 C12 1.262(14) .
O11 C13 1.260(14) .
O12 C13 1.281(15) .
O13 C17 1.350(13) .
O13 C14 1.376(14) .
O14 C18 1.257(14) .
O14 Eu1 2.355(8) 3_656
O15 C18 1.264(15) .
O15 Eu2 2.294(9) 3_556
O16 C24 1.292(16) .
O16 C28 1.89(3) 3_455
O17 C24 1.301(16) .
O17 Eu1 2.377(9) 1_455
O18 C21 1.220(16) .
O19 C28 1.14(2) 3_455
O19 C28 1.14(2) .
O19 C25 1.39(3) .
O19 C25 1.39(3) 3_455
O19 C27 1.92(3) .
O19 C27 1.92(3) 3_455
C1 C2 1.456(15) .
C2 C3 1.359(15) .
C3 C4 1.428(14) .
C3 H3A 0.9500 .
C4 C5 1.370(14) .
C4 H4A 0.9500 .
C5 C6 1.475(13) .
C7 C8 1.475(15) .
C7 Eu1 2.881(11) 4_565
C8 C9 1.307(15) .
C9 C10 1.458(14) .
C9 H9A 0.9500 .
C10 C11 1.353(15) .
C10 H10A 0.9500 .
C11 C12 1.514(13) .
C13 C14 1.454(16) .
C14 C15 1.333(17) .
C15 C16 1.405(16) .
C15 H15A 0.9500 .
C16 C17 1.333(18) .
C16 H16A 0.9500 .
C17 C18 1.516(17) .
C18 Eu2 3.233(13) 3_556
C19 N2 1.478(13) .
C19 H19A 0.9800 .
C19 H19B 0.9800 .
C19 H19C 0.9800 .
C20 N2 1.467(14) .
C20 H20A 0.9800 .
C20 H20B 0.9800 .
C20 H20C 0.9800 .
C21 N1 1.270(17) .
C22 N1 1.403(19) .
C22 H22A 0.9800 .
C22 H22B 0.9800 .
C22 H22C 0.9800 .
C23 N1 1.48(2) .
C23 H23A 0.9800 .
C23 H23B 0.9800 .
C23 H23C 0.9800 .
C24 C25 1.30(3) .
C24 C28 1.53(3) 3_455
C25 C28 1.22(4) 3_455
C25 C26 1.34(4) .
C26 C27 1.40(3) .
C26 H26A 0.9601 .
C27 C28 1.30(4) .
C27 H27A 0.9599 .
C28 C25 1.22(4) 3_455
C28 C24 1.53(3) 3_455
C28 O16 1.89(3) 3_455
N2 H2WA 0.9100 .
N2 H2WB 0.9100 .

loop_
_platon_squeeze_void_nr
_platon_squeeze_void_average_x
_platon_squeeze_void_average_y
_platon_squeeze_void_average_z
_platon_squeeze_void_volume
_platon_squeeze_void_count_electrons
_platon_squeeze_void_content
1 0.109 0.947 0.169 33 13 ' '
2 0.391 0.447 0.331 33 10 ' '
3 0.609 0.553 0.669 33 11 ' '
4 0.890 0.053 0.830 33 12 ' '
